data_2008290
loop_
_publ_author_name
'Cotton, F. Albert'
'Daniels, Lee M.'
'Herrero, Santiago'

_publ_section_title
;
 \m-Oxo-bis[dichlorooxo(trimethylphosphine-<i>P</i>)(trimethylphosphine
 oxide-<i>O</i>)molybdenum(V)] diethyl ether hemisolvate
;
_journal_issue 3
_journal_name_full 'Acta Crystallographica Section C'
_journal_page_first IUC9900018
_journal_paper_doi 10.1107/S010827019909976X
_journal_volume 55
_journal_year 1999
_chemical_formula_iupac '[Mo2 Cl4 O3 (C3 H9 P1)2 (C3 H9 O1 P1)2], 0.5C4 H10 O'
_chemical_formula_moiety 'C12 H36 Cl4 Mo2 O5 P4, 0.5C4 H10 O'
_chemical_formula_sum 'C14 H41 Cl4 Mo2 O5.5 P4'
_chemical_formula_weight 755.03
_chemical_name_systematic
;
\m-oxobis[(trimethylphosphine-P)(trimethylphosphine oxide-O)dichloro-
oxomolybdenum(V)] diethylether semisolvate
;
_space_group_IT_number 14
_symmetry_cell_setting monoclinic
_symmetry_space_group_name_Hall '-P 2ybc'
_symmetry_space_group_name_H-M 'P 1 21/c 1'
_audit_creation_method SHELXL
_cell_angle_alpha 90.00
_cell_angle_beta 104.960(10)
_cell_angle_gamma 90.00
_cell_formula_units_Z 8
_cell_length_a 19.263(2)
_cell_length_b 11.285(2)
_cell_length_c 30.361(5)
_cell_measurement_reflns_used 247
_cell_measurement_temperature 213(2)
_cell_measurement_theta_max 20.8
_cell_measurement_theta_min 8.9
_cell_volume 6376.3(17)
_computing_cell_refinement 'MADNES (Pflugrath & Messerschmidt, 1992)'
_computing_data_collection 'MADNES (Pflugrath & Messerschmidt, 1992)'
_computing_data_reduction 'SHELXTL (Sheldrick, 1996)'
_computing_molecular_graphics 'SHELXTL (Sheldrick, 1996)'
_computing_publication_material 'SHELXL93 (Sheldrick, 1993)'
_computing_structure_refinement 'SHELXL93 (Sheldrick, 1993)'
_computing_structure_solution 'SHELXS86 (Sheldrick, 1985)'
_diffrn_ambient_temperature 213(2)
_diffrn_measurement_device 'Nonius FAST'
_diffrn_measurement_method \w
_diffrn_radiation_monochromator graphite
_diffrn_radiation_source 'fine-focus sealed tube'
_diffrn_radiation_type MoK\a
_diffrn_radiation_wavelength 0.71073
_diffrn_reflns_av_R_equivalents 0.053
_diffrn_reflns_av_sigmaI/netI 0.0472
_diffrn_reflns_limit_h_max 22
_diffrn_reflns_limit_h_min -22
_diffrn_reflns_limit_k_max 13
_diffrn_reflns_limit_k_min -12
_diffrn_reflns_limit_l_max 36
_diffrn_reflns_limit_l_min -35
_diffrn_reflns_number 30841
_diffrn_reflns_theta_max 25.13
_diffrn_reflns_theta_min 2.19
_exptl_absorpt_coefficient_mu 1.345
_exptl_absorpt_correction_T_max 0.935
_exptl_absorpt_correction_T_min 0.735
_exptl_absorpt_correction_type multi-scan
_exptl_absorpt_process_details '(Blessing, 1995)'
_exptl_crystal_colour brown
_exptl_crystal_density_diffrn 1.573
_exptl_crystal_density_method 'not measured'
_exptl_crystal_description block
_exptl_crystal_F_000 3048
_exptl_crystal_size_max 0.30
_exptl_crystal_size_mid 0.13
_exptl_crystal_size_min 0.05
_refine_diff_density_max 0.949
_refine_diff_density_min -0.874
_refine_ls_extinction_method none
_refine_ls_goodness_of_fit_all 1.203
_refine_ls_goodness_of_fit_obs 1.137
_refine_ls_hydrogen_treatment noref
_refine_ls_matrix_type full
_refine_ls_number_parameters 532
_refine_ls_number_reflns 11168
_refine_ls_number_restraints 0
_refine_ls_restrained_S_all 1.237
_refine_ls_restrained_S_obs 1.137
_refine_ls_R_factor_all 0.093
_refine_ls_R_factor_obs 0.062
_refine_ls_shift/esd_max <0.001
_refine_ls_shift/esd_mean 0.000
_refine_ls_structure_factor_coef Fsqd
_refine_ls_weighting_details 'w = 1/[\s^2^(Fo^2^)+(0.0001P)^2^+81.9606P] where P = (Fo^2^+2Fc^2^)/3'
_refine_ls_weighting_scheme calc
_refine_ls_wR_factor_all 0.147
_refine_ls_wR_factor_obs 0.117
_reflns_number_observed 8599
_reflns_number_total 11229
_reflns_observed_criterion I>2\s(I)
_cod_data_source_file qb0081.cif
_cod_data_source_block QB0081
_cod_depositor_comments
;
The following automatic conversions were performed:

'_refine_ls_weighting_scheme' value 'calc w =
1/[\s^2^(Fo^2^)+(0.0001P)^2^+81.9606P] where P = (Fo^2^+2Fc^2^)/3'
was changed to 'calc'. New tag '_refine_ls_weighting_details' was
created. The value of the new tag was set to 'w =
1/[\s^2^(Fo^2^)+(0.0001P)^2^+81.9606P] where P = (Fo^2^+2Fc^2^)/3'.

Automatic conversion script
Id: cif_fix_values 3143 2015-03-26 13:38:13Z robertas 
;
_cod_original_sg_symbol_H-M 'P 21/c'
_cod_original_formula_sum 'C14 H41 Cl4 Mo2 O5.50 P4'
_cod_database_code 2008290

loop_
_symmetry_equiv_pos_as_xyz
'x, y, z'
'-x, y+1/2, -z+1/2'
'-x, -y, -z'
'x, -y-1/2, z-1/2'

loop_
_atom_site_aniso_label
_atom_site_aniso_U_11
_atom_site_aniso_U_22
_atom_site_aniso_U_33
_atom_site_aniso_U_12
_atom_site_aniso_U_13
_atom_site_aniso_U_23
Mo1 0.0275(4) 0.0170(3) 0.0217(3) 0.0007(3) 0.0126(3) 0.0004(3)
Mo2 0.0261(4) 0.0185(3) 0.0221(3) -0.0013(3) 0.0081(3) -0.0002(3)
Mo3 0.0271(4) 0.0173(3) 0.0213(3) 0.0007(3) 0.0092(3) 0.0005(3)
Mo4 0.0282(4) 0.0210(4) 0.0263(4) 0.0027(3) 0.0105(3) 0.0012(3)
P1 0.0286(12) 0.0312(12) 0.0388(13) 0.0037(10) 0.0116(10) 0.0017(10)
P2 0.0370(12) 0.0262(11) 0.0226(11) -0.0007(9) 0.0118(9) -0.0051(9)
P3 0.0244(11) 0.0265(11) 0.0335(12) 0.0019(9) 0.0020(9) 0.0013(9)
P4 0.0428(13) 0.0196(11) 0.0292(12) 0.0032(10) 0.0083(10) -0.0017(9)
P5 0.0257(11) 0.0266(11) 0.0336(12) -0.0025(9) 0.0088(9) -0.0023(9)
P6 0.0432(13) 0.0300(12) 0.0208(11) 0.0057(10) 0.0102(10) -0.0035(9)
P7 0.0325(12) 0.0276(12) 0.0508(15) -0.0027(10) 0.0213(11) -0.0037(11)
P8 0.0401(13) 0.0174(10) 0.0308(12) 0.0001(9) 0.0131(10) -0.0004(9)
Cl1 0.0374(13) 0.0267(12) 0.083(2) -0.0094(10) 0.0231(13) 0.0049(12)
Cl2 0.0353(11) 0.0232(10) 0.0348(11) 0.0064(9) 0.0088(9) 0.0020(9)
Cl3 0.0362(12) 0.0375(12) 0.0431(13) -0.0121(10) 0.0162(10) 0.0067(10)
Cl4 0.0342(11) 0.0319(11) 0.0259(10) 0.0010(9) 0.0060(9) 0.0063(9)
Cl5 0.0383(12) 0.0268(11) 0.0466(13) 0.0083(9) 0.0075(10) 0.0009(9)
Cl6 0.0388(12) 0.0263(11) 0.0572(14) -0.0087(9) 0.0254(11) -0.0030(10)
Cl7 0.0460(14) 0.0493(15) 0.0405(13) 0.0179(11) 0.0108(11) 0.0150(11)
Cl8 0.0455(13) 0.0364(12) 0.0391(12) 0.0016(10) 0.0235(10) 0.0095(10)
O1 0.063(4) 0.037(4) 0.031(3) 0.010(3) 0.028(3) 0.002(3)
O2 0.040(3) 0.037(3) 0.021(3) 0.005(3) 0.012(3) -0.008(3)
O3 0.029(3) 0.022(3) 0.027(3) -0.001(2) 0.009(2) 0.003(2)
O4 0.041(4) 0.034(3) 0.036(3) -0.001(3) 0.022(3) -0.005(3)
O5 0.042(3) 0.019(3) 0.029(3) -0.001(2) 0.014(3) 0.002(2)
O6 0.043(4) 0.037(4) 0.026(3) 0.000(3) 0.012(3) -0.002(3)
O7 0.033(3) 0.039(4) 0.029(3) -0.003(3) 0.011(3) -0.008(3)
O8 0.021(3) 0.024(3) 0.037(3) -0.002(2) 0.015(2) 0.003(2)
O9 0.043(4) 0.044(4) 0.034(3) -0.002(3) 0.006(3) -0.008(3)
O10 0.043(3) 0.020(3) 0.029(3) 0.001(3) 0.010(3) 0.002(2)
C1 0.038(6) 0.039(6) 0.095(9) 0.002(5) 0.035(6) 0.004(6)
C2 0.050(6) 0.057(7) 0.047(6) 0.020(5) -0.002(5) 0.000(5)
C3 0.049(6) 0.036(5) 0.050(6) 0.014(4) 0.023(5) 0.005(5)
C4 0.076(7) 0.026(5) 0.028(5) -0.003(5) 0.019(5) -0.004(4)
C5 0.054(6) 0.046(6) 0.040(6) -0.009(5) 0.011(5) -0.016(5)
C6 0.045(5) 0.033(5) 0.027(4) 0.006(4) 0.017(4) -0.006(4)
C7 0.040(6) 0.042(6) 0.071(8) -0.008(5) -0.017(5) 0.017(6)
C8 0.040(5) 0.041(5) 0.030(5) 0.007(4) 0.005(4) 0.000(4)
C9 0.040(6) 0.050(6) 0.059(7) 0.008(5) 0.020(5) -0.001(5)
C10 0.092(8) 0.024(5) 0.037(5) 0.003(5) 0.029(6) -0.001(4)
C11 0.090(10) 0.024(6) 0.095(10) 0.008(6) -0.016(8) -0.020(6)
C12 0.076(8) 0.050(7) 0.066(7) 0.024(6) 0.048(6) 0.012(6)
C13 0.037(5) 0.029(5) 0.058(6) -0.007(4) 0.012(5) 0.000(4)
C14 0.036(5) 0.039(6) 0.068(7) 0.000(4) -0.003(5) 0.009(5)
C15 0.049(6) 0.050(6) 0.057(7) -0.020(5) 0.022(5) -0.008(5)
C16 0.061(7) 0.035(5) 0.034(5) -0.007(5) 0.006(5) -0.014(4)
C17 0.094(9) 0.055(7) 0.043(6) 0.037(7) 0.028(6) 0.001(5)
C18 0.075(7) 0.041(6) 0.031(5) 0.009(5) 0.022(5) -0.001(4)
C19 0.047(6) 0.047(6) 0.073(8) 0.011(5) 0.036(6) 0.003(6)
C20 0.094(9) 0.056(7) 0.061(7) 0.035(7) 0.051(7) 0.023(6)
C21 0.065(8) 0.060(8) 0.150(14) -0.029(7) 0.049(9) -0.054(9)
C22 0.113(10) 0.023(5) 0.048(6) -0.009(6) 0.036(7) 0.006(4)
C23 0.064(8) 0.032(6) 0.115(11) 0.013(5) 0.051(8) -0.007(6)
C24 0.070(8) 0.041(6) 0.055(7) -0.022(6) 0.001(6) 0.000(5)
O11 0.064(6) 0.134(10) 0.088(8) 0.002(6) 0.024(6) 0.012(7)
C25 0.087(13) 0.23(3) 0.125(16) -0.101(15) 0.070(13) -0.095(18)
C26 0.087(15) 0.21(3) 0.23(3) 0.050(17) 0.064(17) 0.00(2)
C27 0.064(11) 0.17(2) 0.17(2) -0.023(13) 0.050(13) -0.004(19)
C28 0.093(15) 0.14(2) 0.26(3) -0.032(14) 0.047(18) 0.00(2)

loop_
_atom_site_label
_atom_site_fract_x
_atom_site_fract_y
_atom_site_fract_z
_atom_site_U_iso_or_equiv
_atom_site_thermal_displace_type
_atom_site_calc_flag
_atom_site_refinement_flags
_atom_site_occupancy
_atom_site_disorder_group
_atom_site_type_symbol
Mo1 0.04292(4) 0.69158(6) 0.09325(2) 0.0209(2) Uani d . 1 . Mo
Mo2 -0.07075(4) 0.46494(6) 0.12732(2) 0.0219(2) Uani d . 1 . Mo
Mo3 0.40526(4) 0.19680(6) 0.07422(2) 0.0214(2) Uani d . 1 . Mo
Mo4 0.52787(4) -0.03015(6) 0.13584(2) 0.0246(2) Uani d . 1 . Mo
P1 0.15907(12) 0.5837(2) 0.12992(8) 0.0323(5) Uani d . 1 . P
P2 0.02805(12) 0.7843(2) 0.20366(7) 0.0279(5) Uani d . 1 . P
P3 -0.17433(11) 0.5151(2) 0.05983(8) 0.0291(5) Uani d . 1 . P
P4 -0.04166(13) 0.1992(2) 0.07348(8) 0.0307(5) Uani d . 1 . P
P5 0.29353(12) 0.0836(2) 0.07803(8) 0.0284(5) Uani d . 1 . P
P6 0.43556(13) 0.2741(2) 0.19231(7) 0.0310(5) Uani d . 1 . P
P7 0.62539(12) 0.0257(2) 0.09702(9) 0.0350(5) Uani d . 1 . P
P8 0.49836(12) -0.3033(2) 0.07837(8) 0.0287(5) Uani d . 1 . P
Cl1 0.11387(13) 0.8744(2) 0.09910(10) 0.0478(6) Uani d . 1 . Cl
Cl2 -0.06325(11) 0.8148(2) 0.06978(7) 0.0311(5) Uani d . 1 . Cl
Cl3 -0.14995(12) 0.3110(2) 0.14605(8) 0.0378(5) Uani d . 1 . Cl
Cl4 0.03185(11) 0.3835(2) 0.18360(7) 0.0310(5) Uani d . 1 . Cl
Cl5 0.33292(12) 0.3792(2) 0.06880(8) 0.0379(5) Uani d . 1 . Cl
Cl6 0.51015(12) 0.3220(2) 0.08131(8) 0.0384(5) Uani d . 1 . Cl
Cl7 0.61617(13) -0.1759(2) 0.17691(8) 0.0453(6) Uani d . 1 . Cl
Cl8 0.43560(12) -0.1184(2) 0.16737(8) 0.0380(5) Uani d . 1 . Cl
O1 0.0609(4) 0.6531(6) 0.0443(2) 0.041(2) Uani d . 1 . O
O2 0.0469(3) 0.7322(5) 0.1622(2) 0.0320(14) Uani d . 1 . O
O3 -0.0118(3) 0.5604(5) 0.1018(2) 0.0258(12) Uani d . 1 . O
O4 -0.0969(3) 0.5622(5) 0.1609(2) 0.0350(14) Uani d . 1 . O
O5 -0.0538(3) 0.3294(5) 0.0801(2) 0.0291(13) Uani d . 1 . O
O6 0.3779(3) 0.1720(5) 0.0178(2) 0.0348(14) Uani d . 1 . O
O7 0.4146(3) 0.2212(5) 0.1454(2) 0.0330(14) Uani d . 1 . O
O8 0.4619(3) 0.0616(5) 0.0928(2) 0.0258(12) Uani d . 1 . O
O9 0.5572(3) 0.0693(6) 0.1769(2) 0.041(2) Uani d . 1 . O
O10 0.5053(3) -0.1703(5) 0.0843(2) 0.0304(13) Uani d . 1 . O
C1 0.2344(5) 0.6416(9) 0.1107(4) 0.054(3) Uani d . 1 . C
H1B 0.2216 0.6447 0.0776 0.081 Uiso calc R 1 . H
H1C 0.2757 0.5903 0.1213 0.081 Uiso calc R 1 . H
H1D 0.2460 0.7207 0.1229 0.081 Uiso calc R 1 . H
C2 0.1885(6) 0.5819(10) 0.1911(4) 0.054(3) Uani d . 1 . C
H2A 0.1921 0.6625 0.2026 0.081 Uiso calc R 1 . H
H2B 0.2352 0.5440 0.2006 0.081 Uiso calc R 1 . H
H2C 0.1542 0.5382 0.2032 0.081 Uiso calc R 1 . H
C3 0.1549(5) 0.4300(8) 0.1135(3) 0.043(2) Uani d . 1 . C
H3A 0.1392 0.4239 0.0806 0.065 Uiso calc R 1 . H
H3B 0.1212 0.3888 0.1269 0.065 Uiso calc R 1 . H
H3C 0.2022 0.3946 0.1243 0.065 Uiso calc R 1 . H
C4 0.0372(6) 0.6759(8) 0.2472(3) 0.042(2) Uani d . 1 . C
H4B 0.0062 0.6090 0.2356 0.063 Uiso calc R 1 . H
H4C 0.0236 0.7101 0.2730 0.063 Uiso calc R 1 . H
H4D 0.0867 0.6493 0.2566 0.063 Uiso calc R 1 . H
C5 0.0855(5) 0.9044(9) 0.2263(3) 0.047(3) Uani d . 1 . C
H5A 0.0815 0.9650 0.2031 0.070 Uiso calc R 1 . H
H5B 0.1348 0.8766 0.2358 0.070 Uiso calc R 1 . H
H5C 0.0717 0.9374 0.2523 0.070 Uiso calc R 1 . H
C6 -0.0614(5) 0.8402(8) 0.1908(3) 0.034(2) Uani d . 1 . C
H6B -0.0949 0.7772 0.1782 0.051 Uiso calc R 1 . H
H6C -0.0665 0.9038 0.1687 0.051 Uiso calc R 1 . H
H6D -0.0716 0.8702 0.2184 0.051 Uiso calc R 1 . H
C7 -0.2421(5) 0.4044(9) 0.0411(4) 0.057(3) Uani d . 1 . C
H7A -0.2200 0.3314 0.0348 0.085 Uiso calc R 1 . H
H7B -0.2764 0.4314 0.0136 0.085 Uiso calc R 1 . H
H7C -0.2668 0.3906 0.0647 0.085 Uiso calc R 1 . H
C8 -0.1454(5) 0.5483(8) 0.0091(3) 0.038(2) Uani d . 1 . C
H8A -0.1081 0.6083 0.0160 0.056 Uiso calc R 1 . H
H8B -0.1859 0.5773 -0.0145 0.056 Uiso calc R 1 . H
H8C -0.1267 0.4770 -0.0015 0.056 Uiso calc R 1 . H
C9 -0.2242(5) 0.6426(9) 0.0698(4) 0.048(3) Uani d . 1 . C
H9B -0.1915 0.7081 0.0802 0.072 Uiso calc R 1 . H
H9C -0.2492 0.6238 0.0929 0.072 Uiso calc R 1 . H
H9D -0.2589 0.6646 0.0417 0.072 Uiso calc R 1 . H
C10 -0.0159(6) 0.1172(8) 0.1251(3) 0.049(3) Uani d . 1 . C
H10A 0.0264 0.1531 0.1451 0.073 Uiso calc R 1 . H
H10B -0.0050 0.0362 0.1184 0.073 Uiso calc R 1 . H
H10C -0.0549 0.1174 0.1399 0.073 Uiso calc R 1 . H
C11 -0.1182(7) 0.1335(9) 0.0374(5) 0.077(4) Uani d . 1 . C
H11A -0.1325 0.1780 0.0092(5) 0.116 Uiso calc R 1 . H
H11B -0.1571 0.1337 0.0523(5) 0.116 Uiso calc R 1 . H
H11C -0.1072 0.0525 0.0309(5) 0.116 Uiso calc R 1 . H
C12 0.0289(6) 0.1765(10) 0.0463(4) 0.058(3) Uani d . 1 . C
H12A 0.0729 0.2112 0.0648 0.087 Uiso calc R 1 . H
H12B 0.0164 0.2138 0.0165 0.087 Uiso calc R 1 . H
H12C 0.0358 0.0922 0.0429 0.087 Uiso calc R 1 . H
C13 0.2977(5) -0.0702(8) 0.0623(4) 0.041(2) Uani d . 1 . C
H13A 0.3391 -0.1076 0.0826 0.062 Uiso calc R 1 . H
H13B 0.3019 -0.0752 0.0312 0.062 Uiso calc R 1 . H
H13C 0.2543 -0.1105 0.0645 0.062 Uiso calc R 1 . H
C14 0.2148(5) 0.1380(9) 0.0373(4) 0.051(3) Uani d . 1 . C
H14A 0.2081 0.2211 0.0432 0.076 Uiso calc R 1 . H
H14B 0.1731 0.0934 0.0401 0.076 Uiso calc R 1 . H
H14C 0.2208 0.1287 0.0068 0.076 Uiso calc R 1 . H
C15 0.2693(6) 0.0848(10) 0.1320(4) 0.050(3) Uani d . 1 . C
H15A 0.3094 0.0563 0.1560 0.075 Uiso calc R 1 . H
H15B 0.2280 0.0337 0.1299 0.075 Uiso calc R 1 . H
H15C 0.2574 0.1649 0.1389 0.075 Uiso calc R 1 . H
C16 0.5216(5) 0.3385(9) 0.2043(3) 0.045(2) Uani d . 1 . C
H16A 0.5564 0.2793 0.2010 0.067 Uiso calc R 1 . H
H16B 0.5343 0.3683 0.2354 0.067 Uiso calc R 1 . H
H16C 0.5215 0.4033 0.1833 0.067 Uiso calc R 1 . H
C17 0.3763(7) 0.3887(10) 0.1994(4) 0.062(3) Uani d . 1 . C
H17A 0.3277 0.3579 0.1931 0.093 Uiso calc R 1 . H
H17B 0.3779 0.4529 0.1785 0.093 Uiso calc R 1 . H
H17C 0.3907 0.4180 0.2305 0.093 Uiso calc R 1 . H
C18 0.4360(6) 0.1650(9) 0.2346(3) 0.047(3) Uani d . 1 . C
H18A 0.3890 0.1281 0.2287 0.071 Uiso calc R 1 . H
H18B 0.4474 0.2021 0.2644 0.071 Uiso calc R 1 . H
H18C 0.4718 0.1052 0.2337 0.071 Uiso calc R 1 . H
C19 0.6926(5) -0.0856(9) 0.0949(4) 0.052(3) Uani d . 1 . C
H19A 0.7141 -0.1146 0.1255 0.078 Uiso calc R 1 . H
H19B 0.7294 -0.0508 0.0825 0.078 Uiso calc R 1 . H
H19C 0.6700 -0.1509 0.0757 0.078 Uiso calc R 1 . H
C20 0.5917(7) 0.0687(10) 0.0386(4) 0.065(4) Uani d . 1 . C
H20A 0.5632 0.0047 0.0216 0.097 Uiso calc R 1 . H
H20B 0.6316 0.0859 0.0256 0.097 Uiso calc R 1 . H
H20C 0.5619 0.1388 0.0368 0.097 Uiso calc R 1 . H
C21 0.6778(7) 0.1485(11) 0.1266(6) 0.088(5) Uani d . 1 . C
H21A 0.6969 0.1282(11) 0.1585 0.132 Uiso calc R 1 . H
H21B 0.6474 0.2180(11) 0.1242 0.132 Uiso calc R 1 . H
H21C 0.7171 0.1652(11) 0.1130 0.132 Uiso calc R 1 . H
C22 0.4809(7) -0.3803(8) 0.1258(4) 0.059(3) Uani d . 1 . C
H22A 0.4384 -0.3477 0.1326 0.088 Uiso calc R 1 . H
H22B 0.5217 -0.3715 0.1521 0.088 Uiso calc R 1 . H
H22C 0.4733 -0.4637 0.1183 0.088 Uiso calc R 1 . H
C23 0.5763(6) -0.3668(9) 0.0676(5) 0.065(4) Uani d . 1 . C
H23A 0.6177 -0.3485 0.0926 0.098 Uiso calc R 1 . H
H23B 0.5836 -0.3345 0.0395 0.098 Uiso calc R 1 . H
H23C 0.5705 -0.4520 0.0647 0.098 Uiso calc R 1 . H
C24 0.4263(6) -0.3414(10) 0.0310(4) 0.058(3) Uani d . 1 . C
H24A 0.3819 -0.3087 0.0352 0.087 Uiso calc R 1 . H
H24B 0.4223 -0.4270 0.0285 0.087 Uiso calc R 1 . H
H24C 0.4354 -0.3095 0.0033 0.087 Uiso calc R 1 . H
O11 0.2541(5) 0.0505(12) 0.2506(4) 0.095(3) Uani d . 1 . O
C25 0.2331(10) 0.131(2) 0.2766(7) 0.138(10) Uani d . 1 . C
H25A 0.2741 0.1585 0.3009 0.166 Uiso calc R 1 . H
H25B 0.1968 0.0979 0.2905 0.166 Uiso calc R 1 . H
C26 0.2020(11) 0.232(2) 0.2449(10) 0.172(12) Uani d . 1 . C
H26A 0.1857 0.2937 0.2620 0.258 Uiso calc R 1 . H
H26B 0.1618 0.2030 0.2211 0.258 Uiso calc R 1 . H
H26C 0.2386 0.2632 0.2314 0.258 Uiso calc R 1 . H
C27 0.2844(9) -0.054(2) 0.2765(8) 0.130(8) Uani d . 1 . C
H27A 0.2513 -0.0857 0.2933 0.156 Uiso calc R 1 . H
H27B 0.3301 -0.0351 0.2984 0.156 Uiso calc R 1 . H
C28 0.2965(10) -0.148(2) 0.2408(9) 0.162(10) Uani d . 1 . C
H28A 0.3167 -0.2198 0.2565 0.243 Uiso calc R 1 . H
H28B 0.3293 -0.1157 0.2244 0.243 Uiso calc R 1 . H
H28C 0.2509 -0.1660 0.2194 0.243 Uiso calc R 1 . H

loop_
_atom_type_symbol
_atom_type_description
_atom_type_scat_dispersion_real
_atom_type_scat_dispersion_imag
_atom_type_scat_source
C C 0.0033 0.0016 'International Tables Vol C Tables 4.2.6.8 and 6.1.1.4'
H H 0.0000 0.0000 'International Tables Vol C Tables 4.2.6.8 and 6.1.1.4'
O O 0.0106 0.0060 'International Tables Vol C Tables 4.2.6.8 and 6.1.1.4'
P P 0.1023 0.0942 'International Tables Vol C Tables 4.2.6.8 and 6.1.1.4'
Cl Cl 0.1484 0.1585 'International Tables Vol C Tables 4.2.6.8 and 6.1.1.4'
Mo Mo -1.6832 0.6857 'International Tables Vol C Tables 4.2.6.8 and 6.1.1.4'

loop_
_geom_angle_atom_site_label_1
_geom_angle_atom_site_label_2
_geom_angle_atom_site_label_3
_geom_angle
O1 Mo1 O3 99.8(3)
O1 Mo1 O2 166.1(3)
O3 Mo1 O2 85.0(2)
O1 Mo1 Cl2 104.0(2)
O3 Mo1 Cl2 91.8(2)
O2 Mo1 Cl2 88.8(2)
O1 Mo1 Cl1 92.5(2)
O3 Mo1 Cl1 167.5(2)
O2 Mo1 Cl1 82.5(2)
Cl2 Mo1 Cl1 87.18(8)
O1 Mo1 P1 84.5(2)
O3 Mo1 P1 91.4(2)
O2 Mo1 P1 82.4(2)
Cl2 Mo1 P1 170.32(8)
Cl1 Mo1 P1 87.71(8)
O4 Mo2 O3 100.8(3)
O4 Mo2 O5 171.1(3)
O3 Mo2 O5 85.5(2)
O4 Mo2 Cl4 98.0(2)
O3 Mo2 Cl4 92.2(2)
O5 Mo2 Cl4 88.0(2)
O4 Mo2 Cl3 91.1(2)
O3 Mo2 Cl3 167.3(2)
O5 Mo2 Cl3 82.2(2)
Cl4 Mo2 Cl3 90.61(8)
O4 Mo2 P3 92.8(2)
O3 Mo2 P3 88.4(2)
O5 Mo2 P3 81.1(2)
Cl4 Mo2 P3 168.93(8)
Cl3 Mo2 P3 86.50(8)
O6 Mo3 O8 100.1(3)
O6 Mo3 O7 166.8(3)
O8 Mo3 O7 84.8(2)
O6 Mo3 Cl6 102.8(2)
O8 Mo3 Cl6 92.3(2)
O7 Mo3 Cl6 89.1(2)
O6 Mo3 Cl5 92.8(2)
O8 Mo3 Cl5 166.7(2)
O7 Mo3 Cl5 81.9(2)
Cl6 Mo3 Cl5 87.90(8)
O6 Mo3 P5 85.2(2)
O8 Mo3 P5 90.7(2)
O7 Mo3 P5 82.5(2)
Cl6 Mo3 P5 170.82(8)
Cl5 Mo3 P5 87.24(8)
O9 Mo4 O8 100.8(3)
O9 Mo4 O10 171.7(3)
O8 Mo4 O10 85.8(2)
O9 Mo4 Cl8 97.1(2)
O8 Mo4 Cl8 93.9(2)
O10 Mo4 Cl8 87.4(2)
O9 Mo4 Cl7 90.8(2)
O8 Mo4 Cl7 167.0(2)
O10 Mo4 Cl7 82.1(2)
Cl8 Mo4 Cl7 90.38(8)
O9 Mo4 P7 91.8(2)
O8 Mo4 P7 89.3(2)
O10 Mo4 P7 83.2(2)
Cl8 Mo4 P7 169.87(8)
Cl7 Mo4 P7 84.49(8)
C2 P1 C3 104.7(5)
C2 P1 C1 105.7(6)
C3 P1 C1 103.8(5)
C2 P1 Mo1 117.8(3)
C3 P1 Mo1 111.7(3)
C1 P1 Mo1 111.9(4)
O2 P2 C5 111.0(4)
O2 P2 C4 110.6(4)
C5 P2 C4 107.9(5)
O2 P2 C6 112.4(4)
C5 P2 C6 106.6(5)
C4 P2 C6 108.2(5)
C7 P3 C9 103.5(5)
C7 P3 C8 103.5(5)
C9 P3 C8 105.9(5)
C7 P3 Mo2 117.4(3)
C9 P3 Mo2 112.7(4)
C8 P3 Mo2 112.6(3)
O5 P4 C11 111.1(4)
O5 P4 C10 114.0(4)
C11 P4 C10 109.1(6)
O5 P4 C12 111.4(4)
C11 P4 C12 105.6(7)
C10 P4 C12 105.1(5)
C14 P5 C13 103.5(5)
C14 P5 C15 104.4(5)
C13 P5 C15 106.6(5)
C14 P5 Mo3 111.9(4)
C13 P5 Mo3 112.1(3)
C15 P5 Mo3 117.2(3)
O7 P6 C16 111.7(4)
O7 P6 C17 112.4(5)
C16 P6 C17 106.0(6)
O7 P6 C18 111.1(4)
C16 P6 C18 107.9(5)
C17 P6 C18 107.5(5)
C20 P7 C21 107.3(7)
C20 P7 C19 103.4(5)
C21 P7 C19 103.6(6)
C20 P7 Mo4 113.8(4)
C21 P7 Mo4 110.1(5)
C19 P7 Mo4 117.6(4)
O10 P8 C23 111.7(4)
O10 P8 C24 111.3(4)
C23 P8 C24 106.0(6)
O10 P8 C22 114.6(4)
C23 P8 C22 107.3(6)
C24 P8 C22 105.4(6)
P2 O2 Mo1 161.1(4)
Mo2 O3 Mo1 159.2(3)
P4 O5 Mo2 145.7(3)
P6 O7 Mo3 160.4(4)
Mo3 O8 Mo4 153.3(3)
P8 O10 Mo4 142.8(3)
C25 O11 C27 112.1(17)
O11 C25 C26 105.6(18)
O11 C27 C28 106.4(19)

loop_
_geom_bond_atom_site_label_1
_geom_bond_atom_site_label_2
_geom_bond_site_symmetry_2
_geom_bond_distance
_geom_bond_publ_flag
Mo1 O1 . 1.669(6) ?
Mo1 O3 . 1.873(5) ?
Mo1 O2 . 2.127(5) ?
Mo1 Cl2 . 2.423(2) ?
Mo1 Cl1 . 2.456(2) ?
Mo1 P1 . 2.538(2) ?
Mo2 O4 . 1.662(6) ?
Mo2 O3 . 1.873(5) ?
Mo2 O5 . 2.177(5) ?
Mo2 Cl4 . 2.434(2) ?
Mo2 Cl3 . 2.473(2) ?
Mo2 P3 . 2.528(2) ?
Mo3 O6 . 1.681(6) ?
Mo3 O8 . 1.876(5) ?
Mo3 O7 . 2.139(6) ?
Mo3 Cl6 . 2.429(2) ?
Mo3 Cl5 . 2.467(2) ?
Mo3 P5 . 2.531(2) ?
Mo4 O9 . 1.664(6) ?
Mo4 O8 . 1.880(5) ?
Mo4 O10 . 2.188(6) ?
Mo4 Cl8 . 2.438(2) ?
Mo4 Cl7 . 2.462(2) ?
Mo4 P7 . 2.541(2) ?
P1 C2 . 1.798(10) ?
P1 C3 . 1.800(10) ?
P1 C1 . 1.820(10) ?
P2 O2 . 1.514(6) ?
P2 C5 . 1.773(9) ?
P2 C4 . 1.775(9) ?
P2 C6 . 1.782(9) ?
P3 C7 . 1.790(10) ?
P3 C9 . 1.800(10) ?
P3 C8 . 1.808(9) ?
P4 O5 . 1.510(6) ?
P4 C11 . 1.757(11) ?
P4 C10 . 1.776(10) ?
P4 C12 . 1.781(10) ?
P5 C14 . 1.799(9) ?
P5 C13 . 1.808(9) ?
P5 C15 . 1.816(10) ?
P6 O7 . 1.502(6) ?
P6 C16 . 1.759(10) ?
P6 C17 . 1.775(10) ?
P6 C18 . 1.777(10) ?
P7 C20 . 1.793(11) ?
P7 C21 . 1.811(11) ?
P7 C19 . 1.817(10) ?
P8 O10 . 1.514(6) ?
P8 C23 . 1.770(10) ?
P8 C24 . 1.775(10) ?
P8 C22 . 1.785(10) ?
O11 C25 . 1.33(2) ?
O11 C27 . 1.46(2) ?
C25 C26 . 1.51(3) ?
C27 C28 . 1.57(3) ?
